data_2219614
loop_
_publ_author_name
'Ahmed, Shahzad'
'Qadeer, Ghulam'
'Rama, Nasim Hasan'
'Ruzicka, Ales'

_publ_section_title
;
 (<i>E</i>)-3-(3,5-Dimethoxyphenyl)acrylohydrazide
;
_journal_coeditor_code HK2530
_journal_issue 10
_journal_name_full 'Acta Crystallographica Section E'
_journal_page_first o1943
_journal_paper_doi 10.1107/S1600536808028985
_journal_volume 64
_journal_year 2008
_chemical_formula_iupac 'C11 H14 N2 O3'
_chemical_formula_moiety 'C11 H14 N2 O3'
_chemical_formula_sum 'C11 H14 N2 O3'
_chemical_formula_weight 222.24
_chemical_melting_point 401(1)
_chemical_name_systematic
;
(<i>E</i>)-3-(3,5-dimethoxyphenyl)acrylohydrazide
;
_space_group_IT_number 14
_symmetry_cell_setting monoclinic
_symmetry_space_group_name_Hall '-P 2ybc'
_symmetry_space_group_name_H-M 'P 1 21/c 1'
_atom_sites_solution_hydrogens geom
_atom_sites_solution_primary direct
_atom_sites_solution_secondary difmap
_audit_creation_method SHELXL-97
_cell_angle_alpha 90.00
_cell_angle_beta 113.02(3)
_cell_angle_gamma 90.00
_cell_formula_units_Z 4
_cell_length_a 4.8910(19)
_cell_length_b 30.358(11)
_cell_length_c 8.3440(14)
_cell_measurement_reflns_used 7914
_cell_measurement_temperature 150.0(10)
_cell_measurement_theta_max 27.5
_cell_measurement_theta_min 1
_cell_volume 1140.3(7)
_computing_cell_refinement 'COLLECT (Hooft, 1998) and DENZO (Otwinowski & Minor, 1997)'
_computing_data_collection 'COLLECT (Hooft, 1998) and DENZO (Otwinowski & Minor, 1997)'
_computing_data_reduction 'COLLECT (Hooft, 1998) and DENZO (Otwinowski & Minor, 1997)'
_computing_molecular_graphics 'PLATON (Spek, 2003)'
_computing_publication_material 'SHELXL97 (Sheldrick, 2008)'
_computing_structure_refinement 'SHELXL97 (Sheldrick, 2008)'
_computing_structure_solution 'SIR92 (Altomare <i>et al.</i>,  1994)'
_diffrn_ambient_temperature 150.0(10)
_diffrn_detector_area_resol_mean 9.091
_diffrn_measured_fraction_theta_full 0.962
_diffrn_measured_fraction_theta_max 0.962
_diffrn_measurement_device_type 'Bruker--Nonius KappaCCD area-detector diffractometer'
_diffrn_measurement_method '\f and \w scans'
_diffrn_radiation_monochromator graphite
_diffrn_radiation_source 'fine-focus sealed tube'
_diffrn_radiation_type MoK\a
_diffrn_radiation_wavelength 0.71073
_diffrn_reflns_av_R_equivalents 0.1391
_diffrn_reflns_av_sigmaI/netI 0.0948
_diffrn_reflns_limit_h_max 6
_diffrn_reflns_limit_h_min -5
_diffrn_reflns_limit_k_max 35
_diffrn_reflns_limit_k_min -39
_diffrn_reflns_limit_l_max 9
_diffrn_reflns_limit_l_min -10
_diffrn_reflns_number 7864
_diffrn_reflns_theta_full 27.50
_diffrn_reflns_theta_max 27.50
_diffrn_reflns_theta_min 2.97
_exptl_absorpt_coefficient_mu 0.095
_exptl_absorpt_correction_T_max 0.993
_exptl_absorpt_correction_T_min 0.961
_exptl_absorpt_correction_type gaussian
_exptl_absorpt_process_details
;
(Coppens, 1970)
;
_exptl_crystal_colour colorless
_exptl_crystal_density_diffrn 1.294
_exptl_crystal_density_method 'not measured'
_exptl_crystal_description needle
_exptl_crystal_F_000 472
_exptl_crystal_size_max 0.897
_exptl_crystal_size_mid 0.174
_exptl_crystal_size_min 0.116
_refine_diff_density_max 0.325
_refine_diff_density_min -0.414
_refine_ls_extinction_method none
_refine_ls_goodness_of_fit_ref 1.127
_refine_ls_hydrogen_treatment constr
_refine_ls_matrix_type full
_refine_ls_number_parameters 145
_refine_ls_number_reflns 2522
_refine_ls_number_restraints 0
_refine_ls_restrained_S_all 1.127
_refine_ls_R_factor_all 0.1643
_refine_ls_R_factor_gt 0.1108
_refine_ls_shift/su_max 0.000
_refine_ls_shift/su_mean 0.000
_refine_ls_structure_factor_coef Fsqd
_refine_ls_weighting_details 'calc w=1/[\s^2^(Fo^2^)+(0.0574P)^2^+2.6221P] where P=(Fo^2^+2Fc^2^)/3'
_refine_ls_weighting_scheme calc
_refine_ls_wR_factor_gt 0.2372
_refine_ls_wR_factor_ref 0.2740
_reflns_number_gt 1547
_reflns_number_total 2522
_reflns_threshold_expression I>2\s(I)
_cod_data_source_file hk2530.cif
_cod_data_source_block I
_cod_depositor_comments
;
The following automatic conversions were performed:
'_exptl_absorpt_correction_type' value 'Gaussian' changed to 'gaussian'
according to '/home/saulius/struct/CIF-dictionaries/cif_core.dic'
dictionary named 'cif_core.dic' version 2.4.1 from 2010-06-29.

Automatic conversion script
Id: cif_fix_enum 1527 2010-12-29 10:47:43Z saulius 

The following automatic conversions were performed:

'_exptl_absorpt_correction_type' value 'Gaussian' changed to
'gaussian' according to
/home/saulius/struct/CIF-dictionaries/cif_core.dic dictionary named
'cif_core.dic' version 2.4.1 from 2010-06-29.

Automatic conversion script
Id: cif_fix_values 1715 2011-07-08 13:25:40Z adriana 
;
_cod_original_cell_volume 1140.4(7)
_cod_original_sg_symbol_H-M 'P 21/c'
_cod_database_code 2219614
_cod_database_fobs_code 2219614

loop_
_symmetry_equiv_pos_as_xyz
'x, y, z'
'-x, y+1/2, -z+1/2'
'-x, -y, -z'
'x, -y-1/2, z-1/2'

loop_
_atom_site_type_symbol
_atom_site_label
_atom_site_fract_x
_atom_site_fract_y
_atom_site_fract_z
_atom_site_U_iso_or_equiv
_atom_site_adp_type
_atom_site_calc_flag
_atom_site_refinement_flags
_atom_site_occupancy
O O1 0.5287(7) 0.28398(13) 0.5987(6) 0.0682(12) Uani d . 1
O O2 -0.4491(7) 0.08832(12) 0.3236(4) 0.0538(9) Uani d . 1
O O3 0.3626(7) 0.04751(12) 0.8379(5) 0.0544(10) Uani d . 1
N N1 0.0720(8) 0.30545(13) 0.5611(6) 0.0468(10) Uani d . 1
H H1 -0.0993 0.2975 0.5571 0.056 Uiso d R 1
N N2 0.1165(9) 0.34981(14) 0.5371(6) 0.0548(11) Uani d . 1
H H2A 0.2856 0.3587 0.5404 0.066 Uiso d R 1
H H2B -0.0256 0.3683 0.5186 0.066 Uiso d R 1
C C1 0.2785(10) 0.27498(16) 0.5905(7) 0.0469(12) Uani d . 1
C C2 0.1853(14) 0.22916(18) 0.6146(10) 0.074(2) Uani d . 1
H H2 0.0374 0.2236 0.6559 0.089 Uiso d R 1
C C3 0.3475(11) 0.19327(16) 0.5674(7) 0.0516(13) Uani d . 1
H H3 0.5095 0.1979 0.5373 0.062 Uiso d R 1
C C4 0.2192(10) 0.14822(15) 0.5752(6) 0.0437(11) Uani d . 1
C C5 -0.0544(10) 0.13674(16) 0.4480(6) 0.0451(11) Uani d . 1
H H5 -0.1530 0.1561 0.3573 0.054 Uiso d R 1
C C6 -0.1797(9) 0.09645(15) 0.4560(6) 0.0408(10) Uani d . 1
C C7 -0.0380(9) 0.06710(16) 0.5864(6) 0.0417(10) Uani d . 1
H H7 -0.1233 0.0400 0.5912 0.050 Uiso d R 1
C C8 0.2389(10) 0.07918(15) 0.7127(6) 0.0404(10) Uani d . 1
C C9 0.3672(9) 0.11891(15) 0.7090(6) 0.0391(10) Uani d . 1
H H9 0.5512 0.1261 0.7945 0.047 Uiso d R 1
C C10 -0.5868(11) 0.0472(2) 0.3233(7) 0.0605(15) Uani d . 1
H H10A -0.4515 0.0237 0.3308 0.073 Uiso d R 1
H H10B -0.7611 0.0443 0.2179 0.073 Uiso d R 1
H H10C -0.6420 0.0461 0.4217 0.073 Uiso d R 1
C C11 0.6609(10) 0.05504(18) 0.9613(7) 0.0547(13) Uani d . 1
H H11A 0.7879 0.0602 0.8999 0.066 Uiso d R 1
H H11B 0.7292 0.0296 1.0344 0.066 Uiso d R 1
H H11C 0.6652 0.0802 1.0318 0.066 Uiso d R 1

loop_
_atom_site_aniso_label
_atom_site_aniso_U_11
_atom_site_aniso_U_22
_atom_site_aniso_U_33
_atom_site_aniso_U_12
_atom_site_aniso_U_13
_atom_site_aniso_U_23
O1 0.0387(18) 0.061(2) 0.117(4) -0.0048(17) 0.043(2) 0.001(2)
O2 0.0457(18) 0.065(2) 0.0394(19) -0.0032(17) 0.0038(15) -0.0008(16)
O3 0.0441(18) 0.056(2) 0.049(2) -0.0058(16) 0.0027(15) 0.0103(16)
N1 0.0296(18) 0.050(2) 0.062(3) -0.0042(17) 0.0198(18) -0.005(2)
N2 0.043(2) 0.049(2) 0.072(3) 0.0035(19) 0.022(2) 0.009(2)
C1 0.040(2) 0.050(3) 0.056(3) -0.005(2) 0.024(2) -0.003(2)
C2 0.076(4) 0.048(3) 0.134(6) -0.010(3) 0.080(4) -0.008(3)
C3 0.048(3) 0.046(3) 0.069(4) 0.000(2) 0.032(3) 0.006(2)
C4 0.043(2) 0.047(3) 0.049(3) -0.003(2) 0.026(2) -0.004(2)
C5 0.048(3) 0.051(3) 0.035(2) 0.008(2) 0.015(2) 0.008(2)
C6 0.038(2) 0.049(3) 0.037(2) 0.002(2) 0.0157(19) -0.006(2)
C7 0.040(2) 0.043(2) 0.043(3) -0.005(2) 0.017(2) -0.004(2)
C8 0.042(2) 0.045(3) 0.035(2) 0.003(2) 0.0155(19) 0.0017(19)
C9 0.033(2) 0.045(3) 0.038(2) -0.0019(19) 0.0119(18) -0.0043(19)
C10 0.043(3) 0.078(4) 0.049(3) -0.008(3) 0.006(2) -0.009(3)
C11 0.046(3) 0.064(3) 0.045(3) -0.003(2) 0.007(2) 0.006(2)

loop_
_atom_type_symbol
_atom_type_description
_atom_type_scat_dispersion_real
_atom_type_scat_dispersion_imag
_atom_type_scat_source
C C 0.0033 0.0016 'International Tables Vol C Tables 4.2.6.8 and 6.1.1.4'
H H 0.0000 0.0000 'International Tables Vol C Tables 4.2.6.8 and 6.1.1.4'
O O 0.0106 0.0060 'International Tables Vol C Tables 4.2.6.8 and 6.1.1.4'
N N 0.0061 0.0033 'International Tables Vol C Tables 4.2.6.8 and 6.1.1.4'

loop_
_exptl_crystal_face_index_h
_exptl_crystal_face_index_k
_exptl_crystal_face_index_l
_exptl_crystal_face_perp_dist
0 0 -1 0.056
0 0 1 0.087
-1 0 0 0.243
1 0 0 0.427
0 1 0 0.017
0 -1 0 0.058

loop_
_geom_angle_atom_site_label_1
_geom_angle_atom_site_label_2
_geom_angle_atom_site_label_3
_geom_angle
N2 N1 H1 118.2
C1 N1 N2 123.6(4)
C1 N1 H1 118.2
N1 N2 H2A 120.1
N1 N2 H2B 119.9
H2A N2 H2B 120.0
C6 O2 C10 117.8(4)
C8 O3 C11 117.1(4)
O1 C1 N1 121.8(5)
O1 C1 C2 123.1(5)
N1 C1 C2 115.1(4)
C1 C2 H2 122.6
C3 C2 C1 114.9(4)
C3 C2 H2 122.5
C2 C3 C4 112.1(4)
C2 C3 H3 124.0
C4 C3 H3 123.9
C5 C4 C3 119.0(4)
C5 C4 C9 119.8(4)
C9 C4 C3 121.2(4)
C4 C5 H5 120.1
C6 C5 C4 119.9(4)
C6 C5 H5 120.0
C7 C6 O2 123.6(4)
C7 C6 C5 121.3(4)
O2 C6 C5 115.2(4)
C6 C7 C8 117.9(4)
C6 C7 H7 120.9
C8 C7 H7 121.1
C9 C8 O3 124.4(4)
C9 C8 C7 122.1(4)
O3 C8 C7 113.4(4)
C8 C9 C4 119.0(4)
C8 C9 H9 120.4
C4 C9 H9 120.6
O2 C10 H10A 109.9
O2 C10 H10B 109.6
O2 C10 H10C 108.9
H10A C10 H10B 109.5
H10A C10 H10C 109.5
H10B C10 H10C 109.5
O3 C11 H11A 109.3
O3 C11 H11B 109.3
O3 C11 H11C 109.8
H11A C11 H11B 109.5
H11A C11 H11C 109.5
H11B C11 H11C 109.5

loop_
_geom_bond_atom_site_label_1
_geom_bond_atom_site_label_2
_geom_bond_distance
O1 C1 1.230(5)
O2 C6 1.371(5)
O2 C10 1.416(6)
O3 C8 1.374(5)
O3 C11 1.438(6)
N1 N2 1.391(6)
N1 C1 1.320(6)
N1 H1 0.8600
N2 H2A 0.8601
N2 H2B 0.8600
C1 C2 1.502(7)
C2 H2 0.9300
C3 C2 1.489(7)
C3 C4 1.517(7)
C3 H3 0.9300
C4 C5 1.389(7)
C5 H5 0.9301
C6 C5 1.381(7)
C6 C7 1.367(7)
C7 H7 0.9298
C8 C7 1.402(6)
C8 C9 1.365(6)
C9 C4 1.389(7)
C9 H9 0.9300
C10 H10A 0.9598
C10 H10B 0.9600
C10 H10C 0.9600
C11 H11A 0.9601
C11 H11B 0.9600
C11 H11C 0.9600

loop_
_geom_hbond_atom_site_label_D
_geom_hbond_atom_site_label_H
_geom_hbond_atom_site_label_A
_geom_hbond_site_symmetry_A
_geom_hbond_distance_DH
_geom_hbond_distance_HA
_geom_hbond_distance_DA
_geom_hbond_angle_DHA
_geom_hbond_publ_flag
N1 H1 O1 1_455 0.86 2.02 2.870(3) 168.00 yes

loop_
_cod_related_entry_id
_cod_related_entry_database
_cod_related_entry_code
1 ChemSpider 24740751
